data_4335416
loop_
_publ_author_name
'Christian Hering'
'Julia Rothe'
'Axel Schulz'
'Alexander Villinger'

_publ_contact_author_address
;
Universit\"at Rostock
Institut f\"ur Chemie
Abteilung f\"ur Anorganische Chemie
Albert-Einstein-Strasse 3a 
18059 Rostock
Bundesrepublik Deutschland
;
_publ_contact_author_email
;
axel.schulz@uni-rostock.de'
;
_publ_contact_author_fax '+49 (0)381/498-6382'
_publ_contact_author_name 'Axel Schulz'
_publ_contact_author_phone '+49 (0)381/498-6400'
_publ_section_title
;
 Structure and Bonding of Novel Acyclic Bisaminoarsenium Cations
;
_journal_name_full 'Inorganic Chemistry'
_journal_page_first 7781
_journal_page_last 7790
_journal_paper_doi 10.1021/ic4010104
_journal_volume 52
_journal_year 2013
_chemical_formula_moiety
;
C6 H18 Cl N Sb Si2 +, C6 H18 Cl6 Ga2 N Si2 -, 2(C H2 Cl2)
;
_chemical_formula_sum 'C14 H40 Cl11 Ga2 N2 Sb Si4'
_chemical_formula_weight 999.98
_chemical_name_systematic
;
 ?
;
_space_group_IT_number 2
_symmetry_cell_setting triclinic
_symmetry_Int_Tables_number 2
_symmetry_space_group_name_Hall '-P 1'
_symmetry_space_group_name_H-M 'P -1'
_atom_sites_solution_hydrogens geom
_atom_sites_solution_primary direct
_atom_sites_solution_secondary difmap
_audit_author_name 'Villinger, A.'
_audit_creation_method SHELXL-97
_cell_angle_alpha 97.271(2)
_cell_angle_beta 114.078(2)
_cell_angle_gamma 92.673(2)
_cell_formula_units_Z 2
_cell_length_a 12.2481(4)
_cell_length_b 12.5076(3)
_cell_length_c 14.1167(4)
_cell_measurement_reflns_used 8409
_cell_measurement_temperature 173(2)
_cell_measurement_theta_max 49.287
_cell_measurement_theta_min 4.903
_cell_volume 1946.99(10)
_computing_cell_refinement 'Bruker Apex V7.51A'
_computing_data_collection 'Bruker Apex V7.51A'
_computing_data_reduction 'Bruker SAINT'
_computing_molecular_graphics 'ORTEP-3v2.01 (Farrugia, 1997)'
_computing_publication_material SHELXL-97
_computing_structure_refinement 'SHELXL-97 (Sheldrick, 1997)'
_computing_structure_solution 'SHELXS-97 (Sheldrick, 1997)'
_diffrn_ambient_temperature 173(2)
_diffrn_measured_fraction_theta_full 0.994
_diffrn_measured_fraction_theta_max 0.994
_diffrn_measurement_device_type 'Bruker Apex Kappa II-CCD-diffractometer'
_diffrn_measurement_method 'phi and omega scans'
_diffrn_radiation_monochromator graphite
_diffrn_radiation_source 'sealed tube'
_diffrn_radiation_type MoK\a
_diffrn_radiation_wavelength 0.71073
_diffrn_reflns_av_R_equivalents 0.0655
_diffrn_reflns_av_sigmaI/netI 0.0727
_diffrn_reflns_limit_h_max 17
_diffrn_reflns_limit_h_min -17
_diffrn_reflns_limit_k_max 17
_diffrn_reflns_limit_k_min -17
_diffrn_reflns_limit_l_max 19
_diffrn_reflns_limit_l_min -19
_diffrn_reflns_number 53554
_diffrn_reflns_theta_full 30.08
_diffrn_reflns_theta_max 30.08
_diffrn_reflns_theta_min 1.60
_exptl_absorpt_coefficient_mu 2.953
_exptl_absorpt_correction_T_max 0.8910
_exptl_absorpt_correction_T_min 0.6337
_exptl_absorpt_correction_type multi-scan
_exptl_absorpt_process_details '(SADABS; Sheldrick, 2004)'
_exptl_crystal_colour colourless
_exptl_crystal_density_diffrn 1.706
_exptl_crystal_description block
_exptl_crystal_F_000 988
_exptl_crystal_size_max 0.17
_exptl_crystal_size_mid 0.10
_exptl_crystal_size_min 0.04
_refine_diff_density_max 0.793
_refine_diff_density_min -0.932
_refine_diff_density_rms 0.097
_refine_ls_extinction_method none
_refine_ls_goodness_of_fit_ref 1.014
_refine_ls_hydrogen_treatment constr
_refine_ls_matrix_type full
_refine_ls_number_parameters 430
_refine_ls_number_reflns 11365
_refine_ls_number_restraints 6
_refine_ls_restrained_S_all 1.016
_refine_ls_R_factor_all 0.1018
_refine_ls_R_factor_gt 0.0465
_refine_ls_shift/su_max 0.002
_refine_ls_shift/su_mean 0.000
_refine_ls_structure_factor_coef Fsqd
_refine_ls_weighting_details 'calc w=1/[\s^2^(Fo^2^)+(0.0311P)^2^+1.5432P] where P=(Fo^2^+2Fc^2^)/3'
_refine_ls_weighting_scheme calc
_refine_ls_wR_factor_gt 0.0841
_refine_ls_wR_factor_ref 0.1013
_reflns_number_gt 6853
_reflns_number_total 11365
_reflns_threshold_expression >2\s(I)
_cod_data_source_file ic4010104_si_001_7.cif
_cod_data_source_block ch218_[(me3si)2nsbcl][(me3si)2N(GaCl3)2]
_cod_database_code 4335416

loop_
_symmetry_equiv_pos_as_xyz
'x, y, z'
'-x, -y, -z'

loop_
_atom_site_label
_atom_site_type_symbol
_atom_site_fract_x
_atom_site_fract_y
_atom_site_fract_z
_atom_site_U_iso_or_equiv
_atom_site_adp_type
_atom_site_occupancy
_atom_site_symmetry_multiplicity
_atom_site_calc_flag
_atom_site_refinement_flags
_atom_site_disorder_assembly
_atom_site_disorder_group
Sb1A Sb 0.97352(7) 0.88379(7) 0.80259(4) 0.02909(19) Uani 0.5128(16) 1 d P A 1
Cl1A Cl 1.0805(5) 1.0120(5) 0.7577(6) 0.0477(9) Uani 0.5128(16) 1 d P A 1
Si1A Si 0.83894(19) 0.65607(16) 0.68463(16) 0.0381(5) Uani 0.5128(16) 1 d P A 1
Si2A Si 0.9675(2) 0.7743(2) 0.57195(17) 0.0491(6) Uani 0.5128(16) 1 d P A 1
C1A C 0.823(2) 0.681(2) 0.8087(18) 0.069(9) Uani 0.5128(16) 1 d P A 1
H1A H 0.7711 0.6208 0.8122 0.104 Uiso 0.5128(16) 1 calc PR A 1
H1B H 0.7864 0.7487 0.8127 0.104 Uiso 0.5128(16) 1 calc PR A 1
H1C H 0.9021 0.6870 0.8677 0.104 Uiso 0.5128(16) 1 calc PR A 1
C2A C 0.9025(11) 0.5274(15) 0.6730(13) 0.061(3) Uani 0.5128(16) 1 d P A 1
H2A H 0.8979 0.5091 0.6017 0.092 Uiso 0.5128(16) 1 calc PR A 1
H2B H 0.8568 0.4698 0.6869 0.092 Uiso 0.5128(16) 1 calc PR A 1
H2C H 0.9868 0.5348 0.7240 0.092 Uiso 0.5128(16) 1 calc PR A 1
C3A C 0.686(2) 0.6571(14) 0.5724(14) 0.057(3) Uani 0.5128(16) 1 d P A 1
H3A H 0.6941 0.6507 0.5059 0.086 Uiso 0.5128(16) 1 calc PR A 1
H3B H 0.6531 0.7253 0.5835 0.086 Uiso 0.5128(16) 1 calc PR A 1
H3C H 0.6311 0.5960 0.5701 0.086 Uiso 0.5128(16) 1 calc PR A 1
C4A C 1.1359(12) 0.7986(15) 0.6242(10) 0.063(3) Uani 0.5128(16) 1 d P A 1
H4A H 1.1662 0.8585 0.6834 0.094 Uiso 0.5128(16) 1 calc PR A 1
H4B H 1.1582 0.8171 0.5685 0.094 Uiso 0.5128(16) 1 calc PR A 1
H4C H 1.1712 0.7328 0.6478 0.094 Uiso 0.5128(16) 1 calc PR A 1
C5A C 0.8935(13) 0.8880(16) 0.4968(13) 0.063(3) Uani 0.5128(16) 1 d P A 1
H5A H 0.8064 0.8680 0.4600 0.095 Uiso 0.5128(16) 1 calc PR A 1
H5B H 0.9264 0.8988 0.4456 0.095 Uiso 0.5128(16) 1 calc PR A 1
H5C H 0.9099 0.9554 0.5464 0.095 Uiso 0.5128(16) 1 calc PR A 1
C6A C 0.915(4) 0.647(3) 0.476(3) 0.072(5) Uani 0.5128(16) 1 d P A 1
H6A H 0.9665 0.5909 0.5052 0.108 Uiso 0.5128(16) 1 calc PR A 1
H6B H 0.9198 0.6597 0.4107 0.108 Uiso 0.5128(16) 1 calc PR A 1
H6C H 0.8319 0.6235 0.4619 0.108 Uiso 0.5128(16) 1 calc PR A 1
Sb1B Sb 0.93512(7) 0.84099(7) 0.81462(4) 0.0278(2) Uani 0.4872(16) 1 d P . 2
Cl1B Cl 0.8226(5) 0.6955(5) 0.8336(5) 0.0429(8) Uani 0.4872(16) 1 d P A 2
Si1B Si 1.00488(19) 0.87639(19) 0.63053(17) 0.0376(6) Uani 0.4872(16) 1 d P A 2
Si2B Si 0.8621(2) 0.65333(17) 0.60181(17) 0.0381(6) Uani 0.4872(16) 1 d P A 2
C1B C 1.076(2) 0.995(2) 0.733(2) 0.070(10) Uani 0.4872(16) 1 d P A 2
H1D H 1.1297 0.9714 0.7980 0.105 Uiso 0.4872(16) 1 calc PR A 2
H1E H 1.0140 1.0336 0.7447 0.105 Uiso 0.4872(16) 1 calc PR A 2
H1F H 1.1229 1.0433 0.7101 0.105 Uiso 0.4872(16) 1 calc PR A 2
C2B C 0.8778(13) 0.9132(17) 0.5147(14) 0.063(3) Uani 0.4872(16) 1 d P A 2
H2D H 0.8903 0.9907 0.5126 0.094 Uiso 0.4872(16) 1 calc PR A 2
H2E H 0.8020 0.8974 0.5207 0.094 Uiso 0.4872(16) 1 calc PR A 2
H2F H 0.8746 0.8710 0.4501 0.094 Uiso 0.4872(16) 1 calc PR A 2
C3B C 1.1251(12) 0.8187(16) 0.5953(10) 0.063(3) Uani 0.4872(16) 1 d P A 2
H3D H 1.1597 0.7631 0.6385 0.095 Uiso 0.4872(16) 1 calc PR A 2
H3E H 1.1884 0.8768 0.6081 0.095 Uiso 0.4872(16) 1 calc PR A 2
H3F H 1.0898 0.7863 0.5208 0.095 Uiso 0.4872(16) 1 calc PR A 2
C4B C 0.9373(13) 0.5423(16) 0.6843(13) 0.057(3) Uani 0.4872(16) 1 d P A 2
H4D H 1.0230 0.5475 0.6992 0.086 Uiso 0.4872(16) 1 calc PR A 2
H4E H 0.8985 0.4705 0.6447 0.086 Uiso 0.4872(16) 1 calc PR A 2
H4F H 0.9282 0.5529 0.7506 0.086 Uiso 0.4872(16) 1 calc PR A 2
C5B C 0.697(3) 0.6382(16) 0.5631(17) 0.061(3) Uani 0.4872(16) 1 d P A 2
H5D H 0.6816 0.6438 0.6263 0.092 Uiso 0.4872(16) 1 calc PR A 2
H5E H 0.6620 0.5672 0.5196 0.092 Uiso 0.4872(16) 1 calc PR A 2
H5F H 0.6607 0.6955 0.5230 0.092 Uiso 0.4872(16) 1 calc PR A 2
C6B C 0.884(4) 0.628(4) 0.480(3) 0.072(5) Uani 0.4872(16) 1 d P A 2
H6D H 0.8545 0.6872 0.4393 0.108 Uiso 0.4872(16) 1 calc PR A 2
H6E H 0.8383 0.5593 0.4383 0.108 Uiso 0.4872(16) 1 calc PR A 2
H6F H 0.9692 0.6255 0.4970 0.108 Uiso 0.4872(16) 1 calc PR A 2
N1 N 0.9325(3) 0.7746(2) 0.6786(2) 0.0336(7) Uani 1 1 d . . .
Ga1 Ga 1.18200(3) 0.76454(3) 1.07171(3) 0.03312(11) Uani 1 1 d . A .
Ga2 Ga 1.35081(4) 0.98211(3) 1.20140(4) 0.04361(13) Uani 1 1 d . A .
Cl2 Cl 1.16797(11) 0.76514(11) 0.90972(8) 0.0690(4) Uani 1 1 d . . .
Cl3 Cl 1.04501(8) 0.86385(8) 1.08044(7) 0.0406(2) Uani 1 1 d . . .
Cl4 Cl 1.12624(10) 0.59845(8) 1.07242(11) 0.0633(3) Uani 1 1 d . . .
Cl5 Cl 1.25818(11) 1.04219(9) 1.05530(10) 0.0618(3) Uani 1 1 d . . .
Cl6 Cl 1.26380(11) 1.04788(9) 1.30531(8) 0.0654(4) Uani 1 1 d . . .
Cl7 Cl 1.53297(11) 1.05814(9) 1.28276(15) 0.0988(6) Uani 1 1 d . . .
N2 N 1.3428(2) 0.8215(2) 1.1825(2) 0.0260(6) Uani 1 1 d . . .
Si3 Si 1.45993(9) 0.77846(8) 1.13775(9) 0.0374(2) Uani 1 1 d . A .
Si4 Si 1.35721(10) 0.77122(8) 1.30527(8) 0.0393(3) Uani 1 1 d . A .
C7 C 1.4747(4) 0.8678(4) 1.0476(4) 0.0687(15) Uani 1 1 d . . .
H7A H 1.3956 0.8699 0.9905 0.103 Uiso 1 1 calc R A .
H7B H 1.5296 0.8396 1.0182 0.103 Uiso 1 1 calc R . .
H7C H 1.5069 0.9412 1.0864 0.103 Uiso 1 1 calc R . .
C8 C 1.6085(3) 0.7879(3) 1.2512(4) 0.0572(12) Uani 1 1 d . . .
H8A H 1.6308 0.8625 1.2888 0.086 Uiso 1 1 calc R A .
H8B H 1.6693 0.7671 1.2259 0.086 Uiso 1 1 calc R . .
H8C H 1.6040 0.7390 1.2988 0.086 Uiso 1 1 calc R . .
C9 C 1.4152(4) 0.6365(3) 1.0685(3) 0.0446(10) Uani 1 1 d . . .
H9A H 1.3933 0.5917 1.1116 0.067 Uiso 1 1 calc R A .
H9B H 1.4826 0.6084 1.0565 0.067 Uiso 1 1 calc R . .
H9C H 1.3460 0.6343 1.0009 0.067 Uiso 1 1 calc R . .
C10 C 1.3972(4) 0.6299(3) 1.3055(3) 0.0475(10) Uani 1 1 d . . .
H10A H 1.3347 0.5823 1.2454 0.071 Uiso 1 1 calc R A .
H10B H 1.4035 0.6059 1.3709 0.071 Uiso 1 1 calc R . .
H10C H 1.4745 0.6269 1.3005 0.071 Uiso 1 1 calc R . .
C11 C 1.4744(4) 0.8607(4) 1.4205(3) 0.0667(15) Uani 1 1 d . . .
H11A H 1.5503 0.8642 1.4126 0.100 Uiso 1 1 calc R A .
H11B H 1.4858 0.8314 1.4847 0.100 Uiso 1 1 calc R . .
H11C H 1.4491 0.9336 1.4251 0.100 Uiso 1 1 calc R . .
C12 C 1.2133(4) 0.7726(4) 1.3198(4) 0.0614(13) Uani 1 1 d . . .
H12A H 1.1859 0.8448 1.3137 0.092 Uiso 1 1 calc R A .
H12B H 1.2255 0.7548 1.3888 0.092 Uiso 1 1 calc R . .
H12C H 1.1526 0.7188 1.2646 0.092 Uiso 1 1 calc R . .
C13A C 0.5642(14) 0.344(2) 0.2794(7) 0.094(4) Uani 0.72(3) 1 d PD B 1
H13A H 0.4773 0.3523 0.2519 0.113 Uiso 0.72(3) 1 calc PR B 1
H13B H 0.5722 0.2687 0.2526 0.113 Uiso 0.72(3) 1 calc PR B 1
Cl8A Cl 0.6215(7) 0.3600(5) 0.4120(4) 0.0833(15) Uani 0.72(3) 1 d PD B 1
Cl9A Cl 0.6328(5) 0.4339(5) 0.2306(4) 0.0877(17) Uani 0.72(3) 1 d PD B 1
C13B C 0.544(4) 0.348(6) 0.258(2) 0.094(4) Uani 0.28(3) 1 d PD B 2
H13C H 0.4682 0.3802 0.2213 0.113 Uiso 0.28(3) 1 calc PR B 2
H13D H 0.5283 0.2690 0.2348 0.113 Uiso 0.28(3) 1 calc PR B 2
Cl8B Cl 0.586(3) 0.3756(18) 0.389(2) 0.133(7) Uani 0.28(3) 1 d PD B 2
Cl9B Cl 0.6536(19) 0.400(3) 0.2219(14) 0.156(7) Uani 0.28(3) 1 d PD B 2
C14A C 0.823(4) 0.667(4) 1.080(5) 0.100(6) Uani 0.632(19) 1 d PD C 1
H14A H 0.8549 0.7361 1.0689 0.120 Uiso 0.632(19) 1 calc PR C 1
H14B H 0.8615 0.6088 1.0555 0.120 Uiso 0.632(19) 1 calc PR C 1
Cl10 Cl 0.8726(5) 0.6723(8) 1.2137(5) 0.0943(18) Uani 0.632(19) 1 d PD C 1
Cl11 Cl 0.6769(5) 0.6471(5) 1.0019(5) 0.0751(15) Uani 0.632(19) 1 d PD C 1
C14B C 0.831(6) 0.646(8) 1.076(8) 0.100(6) Uani 0.368(19) 1 d PD C 2
H14C H 0.8534 0.5860 1.0364 0.120 Uiso 0.368(19) 1 calc PR C 2
H14D H 0.8909 0.7098 1.0929 0.120 Uiso 0.368(19) 1 calc PR C 2
Cl12 Cl 0.6906(14) 0.6771(15) 0.9990(10) 0.123(4) Uani 0.368(19) 1 d PD C 2
Cl13 Cl 0.8362(14) 0.6095(19) 1.1865(9) 0.124(4) Uani 0.368(19) 1 d PD C 2

loop_
_atom_site_aniso_label
_atom_site_aniso_U_11
_atom_site_aniso_U_22
_atom_site_aniso_U_33
_atom_site_aniso_U_23
_atom_site_aniso_U_13
_atom_site_aniso_U_12
Sb1A 0.0324(3) 0.0307(3) 0.0236(3) 0.0044(2) 0.0106(2) 0.0079(3)
Cl1A 0.048(2) 0.0501(16) 0.048(3) 0.0103(18) 0.0229(15) -0.0042(13)
Si1A 0.0398(12) 0.0303(10) 0.0340(12) 0.0011(9) 0.0058(10) 0.0092(9)
Si2A 0.0591(16) 0.0608(15) 0.0324(12) 0.0049(11) 0.0233(11) 0.0202(12)
C1A 0.075(12) 0.065(12) 0.074(17) 0.005(9) 0.041(11) 0.000(8)
C2A 0.043(5) 0.043(6) 0.078(8) -0.002(5) 0.008(4) 0.018(5)
C3A 0.048(6) 0.035(5) 0.054(6) -0.011(4) -0.008(4) 0.005(4)
C4A 0.056(5) 0.119(8) 0.034(5) 0.035(5) 0.032(4) 0.035(5)
C5A 0.048(5) 0.127(9) 0.030(5) 0.032(5) 0.024(4) 0.025(5)
C6A 0.11(2) 0.070(11) 0.046(4) -0.006(7) 0.052(8) 0.007(9)
Sb1B 0.0298(3) 0.0285(3) 0.0227(3) 0.0044(2) 0.0082(2) 0.0069(3)
Cl1B 0.047(2) 0.0424(16) 0.0422(19) 0.0117(16) 0.0206(15) -0.0012(13)
Si1B 0.0318(12) 0.0526(14) 0.0294(12) 0.0088(10) 0.0131(10) 0.0053(10)
Si2B 0.0418(13) 0.0335(11) 0.0312(12) -0.0002(9) 0.0083(10) 0.0111(9)
C1B 0.095(15) 0.077(15) 0.047(14) 0.009(9) 0.041(10) -0.009(9)
C2B 0.056(5) 0.119(8) 0.034(5) 0.035(5) 0.032(4) 0.035(5)
C3B 0.048(5) 0.127(9) 0.030(5) 0.032(5) 0.024(4) 0.025(5)
C4B 0.048(6) 0.035(5) 0.054(6) -0.011(4) -0.008(4) 0.005(4)
C5B 0.043(5) 0.043(6) 0.078(8) -0.002(5) 0.008(4) 0.018(5)
C6B 0.11(2) 0.070(11) 0.046(4) -0.006(7) 0.052(8) 0.007(9)
N1 0.0301(16) 0.0424(17) 0.0233(15) 0.0024(13) 0.0060(13) 0.0125(13)
Ga1 0.0245(2) 0.0342(2) 0.0286(2) -0.00373(16) 0.00087(17) 0.00835(16)
Ga2 0.0324(2) 0.0240(2) 0.0582(3) 0.00075(19) 0.0039(2) 0.00807(17)
Cl2 0.0707(8) 0.1048(10) 0.0236(5) 0.0047(6) 0.0079(5) 0.0629(7)
Cl3 0.0294(5) 0.0455(5) 0.0399(5) -0.0003(4) 0.0085(4) 0.0145(4)
Cl4 0.0390(6) 0.0336(5) 0.0958(9) -0.0081(5) 0.0128(6) -0.0041(4)
Cl5 0.0665(8) 0.0507(6) 0.0824(9) 0.0367(6) 0.0353(7) 0.0293(6)
Cl6 0.0628(7) 0.0618(7) 0.0388(6) -0.0163(5) -0.0083(5) 0.0426(6)
Cl7 0.0422(7) 0.0384(6) 0.1676(16) -0.0039(8) 0.0024(8) -0.0074(5)
N2 0.0199(14) 0.0239(13) 0.0267(15) 0.0015(11) 0.0026(12) 0.0058(11)
Si3 0.0291(6) 0.0369(5) 0.0478(7) 0.0103(5) 0.0155(5) 0.0127(4)
Si4 0.0480(7) 0.0401(6) 0.0255(5) 0.0064(4) 0.0091(5) 0.0207(5)
C7 0.065(3) 0.072(3) 0.104(4) 0.042(3) 0.060(3) 0.031(3)
C8 0.025(2) 0.051(3) 0.080(3) -0.001(2) 0.010(2) 0.0096(18)
C9 0.046(2) 0.049(2) 0.041(2) 0.0052(19) 0.019(2) 0.0242(19)
C10 0.057(3) 0.044(2) 0.043(2) 0.0173(19) 0.017(2) 0.020(2)
C11 0.077(3) 0.060(3) 0.033(2) -0.007(2) -0.007(2) 0.039(3)
C12 0.079(3) 0.075(3) 0.052(3) 0.029(2) 0.041(3) 0.038(3)
C13A 0.097(8) 0.081(5) 0.062(6) 0.023(7) -0.011(6) -0.011(6)
Cl8A 0.119(3) 0.076(2) 0.065(2) 0.0105(16) 0.049(2) 0.016(2)
Cl9A 0.106(3) 0.093(3) 0.077(2) 0.0318(17) 0.0441(18) 0.030(2)
C13B 0.097(8) 0.081(5) 0.062(6) 0.023(7) -0.011(6) -0.011(6)
Cl8B 0.184(17) 0.114(8) 0.157(15) 0.047(9) 0.115(14) 0.059(9)
Cl9B 0.196(12) 0.235(16) 0.098(7) 0.060(9) 0.103(8) 0.122(14)
C14A 0.067(6) 0.14(2) 0.094(6) -0.029(13) 0.051(5) -0.016(6)
Cl10 0.090(3) 0.130(4) 0.097(3) 0.049(3) 0.058(2) 0.064(3)
Cl11 0.061(2) 0.072(2) 0.098(3) -0.009(2) 0.047(2) -0.0034(19)
C14B 0.067(6) 0.14(2) 0.094(6) -0.029(13) 0.051(5) -0.016(6)
Cl12 0.134(9) 0.174(9) 0.141(7) 0.116(7) 0.104(6) 0.104(7)
Cl13 0.130(7) 0.165(11) 0.089(5) 0.060(6) 0.038(5) 0.096(8)

loop_
_atom_type_symbol
_atom_type_description
_atom_type_scat_dispersion_real
_atom_type_scat_dispersion_imag
_atom_type_scat_source
C C 0.0033 0.0016 'International Tables Vol C Tables 4.2.6.8 and 6.1.1.4'
H H 0.0000 0.0000 'International Tables Vol C Tables 4.2.6.8 and 6.1.1.4'
N N 0.0061 0.0033 'International Tables Vol C Tables 4.2.6.8 and 6.1.1.4'
Si Si 0.0817 0.0704 'International Tables Vol C Tables 4.2.6.8 and 6.1.1.4'
Cl Cl 0.1484 0.1585 'International Tables Vol C Tables 4.2.6.8 and 6.1.1.4'
Ga Ga 0.2307 1.6083 'International Tables Vol C Tables 4.2.6.8 and 6.1.1.4'
Sb Sb -0.5866 1.5461 'International Tables Vol C Tables 4.2.6.8 and 6.1.1.4'

loop_
_geom_angle_atom_site_label_1
_geom_angle_atom_site_label_2
_geom_angle_atom_site_label_3
_geom_angle
_geom_angle_site_symmetry_1
_geom_angle_site_symmetry_3
N1 Sb1A Cl1A 97.2(2) . .
N1 Sb1A Cl2 87.49(8) . .
Cl1A Sb1A Cl2 97.98(13) . .
C1A Si1A C2A 110.5(10) . .
C1A Si1A N1 108.2(8) . .
C2A Si1A N1 112.8(5) . .
C1A Si1A C3A 108.4(11) . .
C2A Si1A C3A 112.0(5) . .
N1 Si1A C3A 104.6(7) . .
N1 Si2A C6A 114.8(8) . .
N1 Si2A C4A 107.3(4) . .
C6A Si2A C4A 108.5(15) . .
N1 Si2A C5A 108.9(4) . .
C6A Si2A C5A 106.7(15) . .
C4A Si2A C5A 110.6(6) . .
N1 Sb1B Cl1B 96.3(2) . .
N1 Sb1B Cl6 86.86(8) . 2_777
Cl1B Sb1B Cl6 97.38(14) . 2_777
N1 Sb1B Cl2 86.08(8) . .
Cl1B Sb1B Cl2 97.51(14) . .
Cl6 Sb1B Cl2 164.13(6) 2_777 .
C1B Si1B N1 110.3(9) . .
C1B Si1B C2B 111.0(11) . .
N1 Si1B C2B 104.2(7) . .
C1B Si1B C3B 107.5(11) . .
N1 Si1B C3B 111.3(5) . .
C2B Si1B C3B 112.5(5) . .
N1 Si2B C6B 113.6(12) . .
N1 Si2B C5B 113.3(6) . .
C6B Si2B C5B 106.7(16) . .
N1 Si2B C4B 105.9(5) . .
C6B Si2B C4B 106.8(18) . .
C5B Si2B C4B 110.4(8) . .
Si1B C1B H1D 109.5 . .
Si1B C1B H1E 109.5 . .
H1D C1B H1E 109.5 . .
Si1B C1B H1F 109.5 . .
H1D C1B H1F 109.5 . .
H1E C1B H1F 109.5 . .
Si1B C2B H2D 109.5 . .
Si1B C2B H2E 109.5 . .
H2D C2B H2E 109.5 . .
Si1B C2B H2F 109.5 . .
H2D C2B H2F 109.5 . .
H2E C2B H2F 109.5 . .
Si1B C3B H3D 109.5 . .
Si1B C3B H3E 109.5 . .
H3D C3B H3E 109.5 . .
Si1B C3B H3F 109.5 . .
H3D C3B H3F 109.5 . .
H3E C3B H3F 109.5 . .
Si2B C4B H4D 109.5 . .
Si2B C4B H4E 109.5 . .
H4D C4B H4E 109.5 . .
Si2B C4B H4F 109.5 . .
H4D C4B H4F 109.5 . .
H4E C4B H4F 109.5 . .
Si2B C5B H5D 109.5 . .
Si2B C5B H5E 109.5 . .
H5D C5B H5E 109.5 . .
Si2B C5B H5F 109.5 . .
H5D C5B H5F 109.5 . .
H5E C5B H5F 109.5 . .
Si2B C6B H6D 109.5 . .
Si2B C6B H6E 109.5 . .
H6D C6B H6E 109.5 . .
Si2B C6B H6F 109.5 . .
H6D C6B H6F 109.5 . .
H6E C6B H6F 109.5 . .
Si2B N1 Si2A 76.93(17) . .
Si2B N1 Si1A 42.69(12) . .
Si2A N1 Si1A 119.61(19) . .
Si2B N1 Si1B 121.21(19) . .
Si2A N1 Si1B 44.87(13) . .
Si1A N1 Si1B 163.1(2) . .
Si2B N1 Sb1A 152.4(2) . .
Si2A N1 Sb1A 130.60(19) . .
Si1A N1 Sb1A 109.78(16) . .
Si1B N1 Sb1A 86.00(14) . .
Si2B N1 Sb1B 129.70(19) . .
Si2A N1 Sb1B 153.3(2) . .
Si1A N1 Sb1B 87.04(14) . .
Si1B N1 Sb1B 108.58(16) . .
Sb1A N1 Sb1B 22.75(4) . .
N2 Ga1 Cl4 114.32(8) . .
N2 Ga1 Cl3 111.52(8) . .
Cl4 Ga1 Cl3 108.49(4) . .
N2 Ga1 Cl2 113.51(9) . .
Cl4 Ga1 Cl2 104.18(6) . .
Cl3 Ga1 Cl2 104.06(4) . .
N2 Ga2 Cl7 112.12(8) . .
N2 Ga2 Cl5 112.70(8) . .
Cl7 Ga2 Cl5 110.98(6) . .
N2 Ga2 Cl6 112.37(9) . .
Cl7 Ga2 Cl6 102.95(6) . .
Cl5 Ga2 Cl6 105.09(4) . .
Ga1 Cl2 Sb1A 108.35(4) . .
Ga1 Cl2 Sb1B 99.87(4) . .
Sb1A Cl2 Sb1B 15.552(12) . .
Ga2 Cl6 Sb1B 108.63(5) . 2_777
Si4 N2 Si3 113.04(13) . .
Si4 N2 Ga1 107.82(13) . .
Si3 N2 Ga1 109.23(13) . .
Si4 N2 Ga2 110.65(14) . .
Si3 N2 Ga2 108.80(13) . .
Ga1 N2 Ga2 107.12(11) . .
C7 Si3 C9 109.7(2) . .
C7 Si3 C8 107.8(2) . .
C9 Si3 C8 109.67(18) . .
C7 Si3 N2 110.12(16) . .
C9 Si3 N2 108.79(16) . .
C8 Si3 N2 110.74(18) . .
C11 Si4 C10 109.32(19) . .
C11 Si4 C12 108.1(2) . .
C10 Si4 C12 107.4(2) . .
C11 Si4 N2 109.53(19) . .
C10 Si4 N2 111.62(16) . .
C12 Si4 N2 110.78(16) . .
Si3 C7 H7A 109.5 . .
Si3 C7 H7B 109.5 . .
H7A C7 H7B 109.5 . .
Si3 C7 H7C 109.5 . .
H7A C7 H7C 109.5 . .
H7B C7 H7C 109.5 . .
Si3 C8 H8A 109.5 . .
Si3 C8 H8B 109.5 . .
H8A C8 H8B 109.5 . .
Si3 C8 H8C 109.5 . .
H8A C8 H8C 109.5 . .
H8B C8 H8C 109.5 . .
Si3 C9 H9A 109.5 . .
Si3 C9 H9B 109.5 . .
H9A C9 H9B 109.5 . .
Si3 C9 H9C 109.5 . .
H9A C9 H9C 109.5 . .
H9B C9 H9C 109.5 . .
Si4 C10 H10A 109.5 . .
Si4 C10 H10B 109.5 . .
H10A C10 H10B 109.5 . .
Si4 C10 H10C 109.5 . .
H10A C10 H10C 109.5 . .
H10B C10 H10C 109.5 . .
Si4 C11 H11A 109.5 . .
Si4 C11 H11B 109.5 . .
H11A C11 H11B 109.5 . .
Si4 C11 H11C 109.5 . .
H11A C11 H11C 109.5 . .
H11B C11 H11C 109.5 . .
Si4 C12 H12A 109.5 . .
Si4 C12 H12B 109.5 . .
H12A C12 H12B 109.5 . .
Si4 C12 H12C 109.5 . .
H12A C12 H12C 109.5 . .
H12B C12 H12C 109.5 . .
Cl8A C13A Cl9A 114.2(6) . .
Cl8A C13A H13A 108.7 . .
Cl9A C13A H13A 108.7 . .
Cl8A C13A H13B 108.7 . .
Cl9A C13A H13B 108.7 . .
H13A C13A H13B 107.6 . .
Cl8B C13B Cl9B 112.2(11) . .
Cl8B C13B H13C 109.2 . .
Cl9B C13B H13C 109.2 . .
Cl8B C13B H13D 109.2 . .
Cl9B C13B H13D 109.2 . .
H13C C13B H13D 107.9 . .
Cl11 C14A Cl10 120.8(6) . .
Cl11 C14A H14A 107.1 . .
Cl10 C14A H14A 107.1 . .
Cl11 C14A H14B 107.1 . .
Cl10 C14A H14B 107.1 . .
H14A C14A H14B 106.8 . .
Cl13 C14B Cl12 111.1(9) . .
Cl13 C14B H14C 109.4 . .
Cl12 C14B H14C 109.4 . .
Cl13 C14B H14D 109.4 . .
Cl12 C14B H14D 109.4 . .
H14C C14B H14D 108.0 . .

loop_
_geom_bond_atom_site_label_1
_geom_bond_atom_site_label_2
_geom_bond_distance
_geom_bond_site_symmetry_2
Sb1A N1 1.949(3) .
Sb1A Cl1A 2.330(6) .
Sb1A Cl2 2.8496(11) .
Si1A C1A 1.83(2) .
Si1A C2A 1.84(2) .
Si1A N1 1.863(4) .
Si1A C3A 1.90(2) .
Si2A N1 1.725(4) .
Si2A C6A 1.85(4) .
Si2A C4A 1.880(14) .
Si2A C5A 1.92(2) .
C1A H1A 0.9800 .
C1A H1B 0.9800 .
C1A H1C 0.9800 .
C2A H2A 0.9800 .
C2A H2B 0.9800 .
C2A H2C 0.9800 .
C3A H3A 0.9800 .
C3A H3B 0.9800 .
C3A H3C 0.9800 .
C4A H4A 0.9800 .
C4A H4B 0.9800 .
C4A H4C 0.9800 .
C5A H5A 0.9800 .
C5A H5B 0.9800 .
C5A H5C 0.9800 .
C6A H6A 0.9800 .
C6A H6B 0.9800 .
C6A H6C 0.9800 .
Sb1B N1 1.981(3) .
Sb1B Cl1B 2.339(5) .
Sb1B Cl6 2.8775(10) 2_777
Sb1B Cl2 2.8786(11) .
Si1B C1B 1.83(3) .
Si1B N1 1.863(4) .
Si1B C2B 1.87(2) .
Si1B C3B 1.882(19) .
Si2B N1 1.708(4) .
Si2B C6B 1.84(3) .
Si2B C5B 1.86(3) .
Si2B C4B 1.946(18) .
C1B H1D 0.9800 .
C1B H1E 0.9800 .
C1B H1F 0.9800 .
C2B H2D 0.9800 .
C2B H2E 0.9800 .
C2B H2F 0.9800 .
C3B H3D 0.9800 .
C3B H3E 0.9800 .
C3B H3F 0.9800 .
C4B H4D 0.9800 .
C4B H4E 0.9800 .
C4B H4F 0.9800 .
C5B H5D 0.9800 .
C5B H5E 0.9800 .
C5B H5F 0.9800 .
C6B H6D 0.9800 .
C6B H6E 0.9800 .
C6B H6F 0.9800 .
Ga1 N2 1.976(3) .
Ga1 Cl4 2.1589(11) .
Ga1 Cl3 2.1674(9) .
Ga1 Cl2 2.2232(11) .
Ga2 N2 1.986(3) .
Ga2 Cl7 2.1532(13) .
Ga2 Cl5 2.1606(12) .
Ga2 Cl6 2.2396(13) .
Cl6 Sb1B 2.8775(10) 2_777
N2 Si4 1.862(3) .
N2 Si3 1.863(3) .
Si3 C7 1.852(4) .
Si3 C9 1.855(4) .
Si3 C8 1.856(4) .
Si4 C11 1.856(4) .
Si4 C10 1.856(4) .
Si4 C12 1.856(5) .
C7 H7A 0.9800 .
C7 H7B 0.9800 .
C7 H7C 0.9800 .
C8 H8A 0.9800 .
C8 H8B 0.9800 .
C8 H8C 0.9800 .
C9 H9A 0.9800 .
C9 H9B 0.9800 .
C9 H9C 0.9800 .
C10 H10A 0.9800 .
C10 H10B 0.9800 .
C10 H10C 0.9800 .
C11 H11A 0.9800 .
C11 H11B 0.9800 .
C11 H11C 0.9800 .
C12 H12A 0.9800 .
C12 H12B 0.9800 .
C12 H12C 0.9800 .
C13A Cl8A 1.690(7) .
C13A Cl9A 1.743(11) .
C13A H13A 0.9900 .
C13A H13B 0.9900 .
C13B Cl8B 1.690(10) .
C13B Cl9B 1.743(13) .
C13B H13C 0.9900 .
C13B H13D 0.9900 .
C14A Cl11 1.66(5) .
C14A Cl10 1.72(5) .
C14A H14A 0.9900 .
C14A H14B 0.9900 .
C14B Cl13 1.66(5) .
C14B Cl12 1.72(5) .
C14B H14C 0.9900 .
C14B H14D 0.9900 .

loop_
_geom_torsion_atom_site_label_1
_geom_torsion_atom_site_label_2
_geom_torsion_atom_site_label_3
_geom_torsion_atom_site_label_4
_geom_torsion
_geom_torsion_site_symmetry_1
_geom_torsion_site_symmetry_4
C6B Si2B N1 Si2A 0.3(19) . .
C5B Si2B N1 Si2A -121.7(7) . .
C4B Si2B N1 Si2A 117.2(7) . .
C6B Si2B N1 Si1A -178.9(19) . .
C5B Si2B N1 Si1A 59.1(7) . .
C4B Si2B N1 Si1A -62.0(7) . .
C6B Si2B N1 Si1B 7.8(19) . .
C5B Si2B N1 Si1B -114.2(7) . .
C4B Si2B N1 Si1B 124.7(7) . .
C6B Si2B N1 Sb1A 177.9(19) . .
C5B Si2B N1 Sb1A 55.9(8) . .
C4B Si2B N1 Sb1A -65.2(8) . .
C6B Si2B N1 Sb1B 178.6(19) . .
C5B Si2B N1 Sb1B 56.7(7) . .
C4B Si2B N1 Sb1B -64.4(7) . .
C6A Si2A N1 Si2B -5.0(17) . .
C4A Si2A N1 Si2B -125.6(6) . .
C5A Si2A N1 Si2B 114.6(5) . .
C6A Si2A N1 Si1A -4.4(17) . .
C4A Si2A N1 Si1A -125.0(6) . .
C5A Si2A N1 Si1A 115.2(5) . .
C6A Si2A N1 Si1B -175.8(17) . .
C4A Si2A N1 Si1B 63.5(6) . .
C5A Si2A N1 Si1B -56.3(5) . .
C6A Si2A N1 Sb1A 176.5(17) . .
C4A Si2A N1 Sb1A 55.8(6) . .
C5A Si2A N1 Sb1A -64.0(6) . .
C6A Si2A N1 Sb1B 177.8(17) . .
C4A Si2A N1 Sb1B 57.1(7) . .
C5A Si2A N1 Sb1B -62.7(7) . .
C1A Si1A N1 Si2B 179.3(9) . .
C2A Si1A N1 Si2B 56.7(5) . .
C3A Si1A N1 Si2B -65.3(5) . .
C1A Si1A N1 Si2A 178.4(9) . .
C2A Si1A N1 Si2A 55.8(6) . .
C3A Si1A N1 Si2A -66.2(5) . .
C1A Si1A N1 Si1B -160.5(11) . .
C2A Si1A N1 Si1B 76.9(9) . .
C3A Si1A N1 Si1B -45.1(8) . .
C1A Si1A N1 Sb1A -2.2(9) . .
C2A Si1A N1 Sb1A -124.8(5) . .
C3A Si1A N1 Sb1A 113.2(5) . .
C1A Si1A N1 Sb1B -2.5(9) . .
C2A Si1A N1 Sb1B -125.1(5) . .
C3A Si1A N1 Sb1B 112.9(5) . .
C1B Si1B N1 Si2B -178.2(10) . .
C2B Si1B N1 Si2B 62.7(5) . .
C3B Si1B N1 Si2B -58.9(5) . .
C1B Si1B N1 Si2A -167.7(10) . .
C2B Si1B N1 Si2A 73.1(5) . .
C3B Si1B N1 Si2A -48.4(5) . .
C1B Si1B N1 Si1A 166.0(11) . .
C2B Si1B N1 Si1A 46.8(8) . .
C3B Si1B N1 Si1A -74.7(8) . .
C1B Si1B N1 Sb1A 6.4(10) . .
C2B Si1B N1 Sb1A -112.8(4) . .
C3B Si1B N1 Sb1A 125.7(5) . .
C1B Si1B N1 Sb1B 9.2(10) . .
C2B Si1B N1 Sb1B -109.9(4) . .
C3B Si1B N1 Sb1B 128.6(5) . .
Cl1A Sb1A N1 Si2B -176.1(4) . .
Cl2 Sb1A N1 Si2B 86.2(4) . .
Cl1A Sb1A N1 Si2A 0.9(3) . .
Cl2 Sb1A N1 Si2A -96.9(2) . .
Cl1A Sb1A N1 Si1A -178.36(18) . .
Cl2 Sb1A N1 Si1A 83.90(14) . .
Cl1A Sb1A N1 Si1B -4.56(17) . .
Cl2 Sb1A N1 Si1B -102.30(11) . .
Cl1A Sb1A N1 Sb1B -177.59(14) . .
Cl2 Sb1A N1 Sb1B 84.68(7) . .
Cl1B Sb1B N1 Si2B 3.0(3) . .
Cl6 Sb1B N1 Si2B -94.1(2) 2_777 .
Cl2 Sb1B N1 Si2B 100.2(2) . .
Cl1B Sb1B N1 Si2A 179.5(4) . .
Cl6 Sb1B N1 Si2A 82.4(4) 2_777 .
Cl2 Sb1B N1 Si2A -83.4(4) . .
Cl1B Sb1B N1 Si1A 1.38(17) . .
Cl6 Sb1B N1 Si1A -95.71(11) 2_777 .
Cl2 Sb1B N1 Si1A 98.52(11) . .
Cl1B Sb1B N1 Si1B 174.77(18) . .
Cl6 Sb1B N1 Si1B 77.69(14) 2_777 .
Cl2 Sb1B N1 Si1B -88.09(14) . .
Cl1B Sb1B N1 Sb1A -177.89(15) . .
Cl6 Sb1B N1 Sb1A 85.02(7) 2_777 .
Cl2 Sb1B N1 Sb1A -80.75(7) . .
N2 Ga1 Cl2 Sb1A -124.44(9) . .
Cl4 Ga1 Cl2 Sb1A 110.60(6) . .
Cl3 Ga1 Cl2 Sb1A -3.01(7) . .
N2 Ga1 Cl2 Sb1B -137.89(9) . .
Cl4 Ga1 Cl2 Sb1B 97.14(5) . .
Cl3 Ga1 Cl2 Sb1B -16.47(6) . .
N1 Sb1A Cl2 Ga1 -139.92(10) . .
Cl1A Sb1A Cl2 Ga1 123.2(2) . .
N1 Sb1A Cl2 Sb1B -81.16(11) . .
Cl1A Sb1A Cl2 Sb1B -178.1(2) . .
N1 Sb1B Cl2 Ga1 -158.71(10) . .
Cl1B Sb1B Cl2 Ga1 -62.90(19) . .
Cl6 Sb1B Cl2 Ga1 137.49(12) 2_777 .
N1 Sb1B Cl2 Sb1A 76.75(11) . .
Cl1B Sb1B Cl2 Sb1A 172.6(2) . .
Cl6 Sb1B Cl2 Sb1A 12.96(13) 2_777 .
N2 Ga2 Cl6 Sb1B -117.93(9) . 2_777
Cl7 Ga2 Cl6 Sb1B 121.23(6) . 2_777
Cl5 Ga2 Cl6 Sb1B 4.97(7) . 2_777
Cl4 Ga1 N2 Si4 -40.69(15) . .
Cl3 Ga1 N2 Si4 82.84(12) . .
Cl2 Ga1 N2 Si4 -160.00(9) . .
Cl4 Ga1 N2 Si3 82.52(13) . .
Cl3 Ga1 N2 Si3 -153.96(9) . .
Cl2 Ga1 N2 Si3 -36.80(14) . .
Cl4 Ga1 N2 Ga2 -159.81(9) . .
Cl3 Ga1 N2 Ga2 -36.28(14) . .
Cl2 Ga1 N2 Ga2 80.88(12) . .
Cl7 Ga2 N2 Si4 80.06(14) . .
Cl5 Ga2 N2 Si4 -153.86(10) . .
Cl6 Ga2 N2 Si4 -35.34(15) . .
Cl7 Ga2 N2 Si3 -44.70(15) . .
Cl5 Ga2 N2 Si3 81.38(13) . .
Cl6 Ga2 N2 Si3 -160.11(9) . .
Cl7 Ga2 N2 Ga1 -162.66(10) . .
Cl5 Ga2 N2 Ga1 -36.58(14) . .
Cl6 Ga2 N2 Ga1 81.94(12) . .
Si4 N2 Si3 C7 -159.9(2) . .
Ga1 N2 Si3 C7 80.1(2) . .
Ga2 N2 Si3 C7 -36.6(2) . .
Si4 N2 Si3 C9 79.88(19) . .
Ga1 N2 Si3 C9 -40.16(18) . .
Ga2 N2 Si3 C9 -156.78(15) . .
Si4 N2 Si3 C8 -40.7(2) . .
Ga1 N2 Si3 C8 -160.76(17) . .
Ga2 N2 Si3 C8 82.62(19) . .
Si3 N2 Si4 C11 81.1(2) . .
Ga1 N2 Si4 C11 -158.03(17) . .
Ga2 N2 Si4 C11 -41.2(2) . .
Si3 N2 Si4 C10 -40.1(2) . .
Ga1 N2 Si4 C10 80.75(19) . .
Ga2 N2 Si4 C10 -162.41(17) . .
Si3 N2 Si4 C12 -159.7(2) . .
Ga1 N2 Si4 C12 -38.9(2) . .
Ga2 N2 Si4 C12 78.0(2) . .
